data_4128471
loop_
_publ_author_name
'Hung, Kevin'
'Condakes, Matthew L.'
'Novaes, Luiz F. T.'
'Harwood, Stephen J.'
'Morikawa, Takahiro'
'Yang, Zhi'
'Maimone, Thomas J.'

_publ_section_title
;
 Development of a Terpene Feedstock-Based Oxidative Synthetic Approach to
 the Illicium Sesquiterpenes.
;
_journal_issue 7
_journal_name_full 'Journal of the American Chemical Society'
_journal_page_first 3083
_journal_page_last 3099
_journal_paper_doi 10.1021/jacs.8b12247
_journal_volume 141
_journal_year 2019
_chemical_absolute_configuration ad
_chemical_formula_moiety 'C18 H20 O8'
_chemical_formula_sum 'C18 H20 O8'
_chemical_formula_weight 364.34
_space_group_crystal_system orthorhombic
_space_group_IT_number 19
_space_group_name_Hall 'P 2ac 2ab'
_space_group_name_H-M_alt 'P 21 21 21'
_atom_sites_solution_hydrogens geom
_atom_sites_solution_primary dual
_audit_creation_method SHELXL-2014/7
_cell_angle_alpha 90
_cell_angle_beta 90
_cell_angle_gamma 90
_cell_formula_units_Z 4
_cell_length_a 11.91510(10)
_cell_length_b 11.95600(10)
_cell_length_c 12.22890(10)
_cell_measurement_reflns_used 29666
_cell_measurement_temperature 100(2)
_cell_measurement_theta_max 78.9180
_cell_measurement_theta_min 3.6920
_cell_volume 1742.09(3)
_computing_cell_refinement 'CrysAlisPro 1.171.39.46e (Rigaku OD, 2018)'
_computing_data_collection 'CrysAlisPro 1.171.39.46e (Rigaku OD, 2018)'
_computing_data_reduction 'CrysAlisPro 1.171.39.46e (Rigaku OD, 2018)'
_computing_molecular_graphics 'Olex2 (Dolomanov et al., 2009)'
_computing_publication_material 'Olex2 (Dolomanov et al., 2009)'
_computing_structure_refinement 'SHELXL-2014/7 (Sheldrick, 2014)'
_computing_structure_solution 'ShelXT (Sheldrick, 2015)'
_diffrn_ambient_temperature 100(2)
_diffrn_measured_fraction_theta_full 0.997
_diffrn_measured_fraction_theta_max 0.997
_diffrn_measurement_device_type 'ROD, Synergy Custom DW system, Pilatus 200K'
_diffrn_measurement_method '\w scans'
_diffrn_radiation_type CuK\a
_diffrn_radiation_wavelength 1.54184
_diffrn_reflns_av_R_equivalents 0.0463
_diffrn_reflns_av_unetI/netI 0.0149
_diffrn_reflns_Laue_measured_fraction_full 0.997
_diffrn_reflns_Laue_measured_fraction_max 0.997
_diffrn_reflns_limit_h_max 14
_diffrn_reflns_limit_h_min -14
_diffrn_reflns_limit_k_max 14
_diffrn_reflns_limit_k_min -14
_diffrn_reflns_limit_l_max 15
_diffrn_reflns_limit_l_min -11
_diffrn_reflns_number 32705
_diffrn_reflns_point_group_measured_fraction_full 0.998
_diffrn_reflns_point_group_measured_fraction_max 0.998
_diffrn_reflns_theta_full 72.000
_diffrn_reflns_theta_max 74.503
_diffrn_reflns_theta_min 5.183
_diffrn_source 'Rotating-anode X-ray tube'
_exptl_absorpt_coefficient_mu 0.933
_exptl_absorpt_correction_T_max 1.00000
_exptl_absorpt_correction_T_min 0.69910
_exptl_absorpt_correction_type multi-scan
_exptl_absorpt_process_details
;
Olex2 1.2-ac3
(compiled 2017.08.10 svn.r3458 for OlexSys, GUI svn.r5381)
;
_exptl_crystal_colour colourless
_exptl_crystal_density_diffrn 1.389
_exptl_crystal_description block
_exptl_crystal_F_000 768
_exptl_crystal_size_max 0.210
_exptl_crystal_size_mid 0.140
_exptl_crystal_size_min 0.080
_refine_diff_density_max 0.169
_refine_diff_density_min -0.219
_refine_diff_density_rms 0.049
_refine_ls_abs_structure_details
;
 Flack x determined using 1512 quotients [(I+)-(I-)]/[(I+)+(I-)]
 (Parsons, Flack and Wagner, Acta Cryst. B69 (2013) 249-259).
;
_refine_ls_abs_structure_Flack -0.05(4)
_refine_ls_extinction_method none
_refine_ls_goodness_of_fit_ref 1.048
_refine_ls_hydrogen_treatment constr
_refine_ls_matrix_type full
_refine_ls_number_parameters 239
_refine_ls_number_reflns 3557
_refine_ls_number_restraints 0
_refine_ls_restrained_S_all 1.048
_refine_ls_R_factor_all 0.0291
_refine_ls_R_factor_gt 0.0290
_refine_ls_shift/su_max 0.001
_refine_ls_shift/su_mean 0.000
_refine_ls_structure_factor_coef Fsqd
_refine_ls_weighting_details 'w=1/[\s^2^(Fo^2^)+(0.0486P)^2^+0.3947P] where P=(Fo^2^+2Fc^2^)/3'
_refine_ls_weighting_scheme calc
_refine_ls_wR_factor_gt 0.0766
_refine_ls_wR_factor_ref 0.0767
_reflns_Friedel_coverage 0.751
_reflns_Friedel_fraction_full 1.000
_reflns_Friedel_fraction_max 0.999
_reflns_number_gt 3536
_reflns_number_total 3557
_reflns_threshold_expression 'I > 2\s(I)'
_cod_data_source_file ja8b12247_si_013.cif
_cod_data_source_block MLC_LIT_6ox
_cod_database_code 4128471
_shelx_shelxl_version_number 2014/7
_shelx_space_group_comment
;
The symmetry employed for this shelxl refinement is uniquely defined
by the following loop, which should always be used as a source of
symmetry information in preference to the above space-group names.
They are only intended as comments.
;
_shelx_estimated_absorpt_t_min 0.828
_shelx_estimated_absorpt_t_max 0.929

loop_
_space_group_symop_operation_xyz
'x, y, z'
'-x+1/2, -y, z+1/2'
'-x, y+1/2, -z+1/2'
'x+1/2, -y+1/2, -z'

loop_
_atom_site_label
_atom_site_type_symbol
_atom_site_fract_x
_atom_site_fract_y
_atom_site_fract_z
_atom_site_U_iso_or_equiv
_atom_site_adp_type
_atom_site_occupancy
_atom_site_site_symmetry_order
_atom_site_calc_flag
_atom_site_refinement_flags_posn
_atom_site_refinement_flags_adp
C1 C 0.94774(16) 0.38180(17) 0.53373(16) 0.0289(4) Uani 1 1 d . .
H1A H 0.9132 0.3242 0.5797 0.043 Uiso 1 1 calc R U
H1B H 1.0292 0.3705 0.5318 0.043 Uiso 1 1 calc R U
H1C H 0.9175 0.3766 0.4594 0.043 Uiso 1 1 calc R U
C2 C 0.92195(14) 0.49691(15) 0.58075(14) 0.0196(4) Uani 1 1 d . .
H2 H 0.9643 0.5530 0.5363 0.024 Uiso 1 1 calc R U
C3 C 0.95660(15) 0.51321(15) 0.70076(14) 0.0214(3) Uani 1 1 d . .
H3A H 0.9346 0.4479 0.7456 0.026 Uiso 1 1 calc R U
H3B H 1.0386 0.5246 0.7072 0.026 Uiso 1 1 calc R U
C4 C 0.89247(14) 0.61797(15) 0.73595(14) 0.0191(3) Uani 1 1 d . .
H4A H 0.8885 0.6235 0.8166 0.023 Uiso 1 1 calc R U
H4B H 0.9284 0.6864 0.7067 0.023 Uiso 1 1 calc R U
C5 C 0.77608(13) 0.60121(13) 0.68669(12) 0.0147(3) Uani 1 1 d . .
C6 C 0.66726(13) 0.44034(14) 0.70866(13) 0.0155(3) Uani 1 1 d . .
C7 C 0.71475(14) 0.43640(14) 0.59164(13) 0.0158(3) Uani 1 1 d . .
C8 C 0.79484(13) 0.53314(13) 0.58028(13) 0.0149(3) Uani 1 1 d . .
C9 C 0.76634(13) 0.61514(14) 0.49223(12) 0.0157(3) Uani 1 1 d . .
H9 H 0.7751 0.6003 0.4164 0.019 Uiso 1 1 calc R U
C10 C 0.72727(13) 0.71163(14) 0.53204(13) 0.0151(3) Uani 1 1 d . .
C11 C 0.70143(13) 0.81033(14) 0.46504(13) 0.0159(3) Uani 1 1 d . .
C12 C 0.71888(14) 0.80144(14) 0.34087(13) 0.0166(3) Uani 1 1 d . .
C13 C 0.81680(17) 0.87979(16) 0.19132(14) 0.0257(4) Uani 1 1 d . .
H13A H 0.7475 0.8981 0.1520 0.039 Uiso 1 1 calc R U
H13B H 0.8444 0.8067 0.1670 0.039 Uiso 1 1 calc R U
H13C H 0.8736 0.9370 0.1762 0.039 Uiso 1 1 calc R U
C14 C 0.70728(14) 0.70763(14) 0.65572(12) 0.0154(3) Uani 1 1 d . .
C15 C 0.74319(16) 0.81187(14) 0.72099(14) 0.0222(4) Uani 1 1 d . .
H15A H 0.8174 0.8364 0.6963 0.033 Uiso 1 1 calc R U
H15B H 0.7463 0.7935 0.7990 0.033 Uiso 1 1 calc R U
H15C H 0.6886 0.8720 0.7092 0.033 Uiso 1 1 calc R U
C16 C 0.58088(14) 0.69348(15) 0.67463(14) 0.0188(3) Uani 1 1 d . .
H16A H 0.5656 0.6916 0.7542 0.023 Uiso 1 1 calc R U
H16B H 0.5406 0.7584 0.6433 0.023 Uiso 1 1 calc R U
C17 C 0.47922(14) 0.59966(16) 0.53084(15) 0.0216(4) Uani 1 1 d . .
C18 C 0.43479(16) 0.48759(17) 0.49749(17) 0.0283(4) Uani 1 1 d . .
H18A H 0.4769 0.4287 0.5353 0.042 Uiso 1 1 calc R U
H18B H 0.4432 0.4784 0.4183 0.042 Uiso 1 1 calc R U
H18C H 0.3552 0.4823 0.5171 0.042 Uiso 1 1 calc R U
O1 O 0.71160(10) 0.52895(9) 0.76127(9) 0.0153(2) Uani 1 1 d . .
O2 O 0.60272(10) 0.37594(10) 0.74994(10) 0.0205(3) Uani 1 1 d . .
O3 O 0.68759(11) 0.36643(10) 0.52565(10) 0.0215(3) Uani 1 1 d . .
O4 O 0.66602(10) 0.89835(10) 0.50121(10) 0.0214(3) Uani 1 1 d . .
O5 O 0.66709(11) 0.73870(11) 0.28287(10) 0.0241(3) Uani 1 1 d . .
O6 O 0.79427(11) 0.87619(10) 0.30803(9) 0.0204(3) Uani 1 1 d . .
O7 O 0.53940(10) 0.59155(10) 0.62487(10) 0.0182(3) Uani 1 1 d . .
O8 O 0.46394(11) 0.68689(12) 0.48326(11) 0.0284(3) Uani 1 1 d . .

loop_
_atom_site_aniso_label
_atom_site_aniso_U_11
_atom_site_aniso_U_22
_atom_site_aniso_U_33
_atom_site_aniso_U_23
_atom_site_aniso_U_13
_atom_site_aniso_U_12
C1 0.0275(9) 0.0322(10) 0.0270(9) -0.0008(8) 0.0053(8) 0.0123(8)
C2 0.0164(8) 0.0232(9) 0.0193(8) 0.0049(7) 0.0032(6) 0.0041(6)
C3 0.0168(8) 0.0250(8) 0.0224(8) 0.0054(7) -0.0010(7) -0.0002(7)
C4 0.0186(8) 0.0218(8) 0.0169(7) 0.0038(7) -0.0031(6) -0.0042(6)
C5 0.0166(7) 0.0164(7) 0.0110(7) 0.0021(6) 0.0014(6) -0.0022(6)
C6 0.0158(7) 0.0158(7) 0.0148(7) 0.0019(6) -0.0015(6) 0.0007(6)
C7 0.0181(7) 0.0148(7) 0.0143(7) 0.0023(6) 0.0000(6) 0.0028(6)
C8 0.0165(8) 0.0154(7) 0.0127(7) 0.0008(6) 0.0018(6) 0.0009(6)
C9 0.0170(7) 0.0181(7) 0.0121(7) 0.0022(6) 0.0000(6) -0.0013(6)
C10 0.0151(7) 0.0173(7) 0.0129(7) 0.0015(6) -0.0005(6) -0.0018(6)
C11 0.0143(7) 0.0173(7) 0.0160(7) 0.0010(6) -0.0009(6) -0.0011(6)
C12 0.0177(8) 0.0155(7) 0.0167(7) 0.0042(6) -0.0028(6) 0.0019(6)
C13 0.0348(10) 0.0243(9) 0.0180(8) 0.0078(7) 0.0049(7) 0.0037(8)
C14 0.0191(8) 0.0152(7) 0.0119(7) 0.0003(6) 0.0010(6) 0.0006(6)
C15 0.0315(9) 0.0168(7) 0.0184(7) -0.0030(7) -0.0012(7) -0.0011(7)
C16 0.0204(8) 0.0188(8) 0.0172(7) -0.0020(6) 0.0031(6) 0.0023(6)
C17 0.0138(7) 0.0312(9) 0.0196(8) 0.0008(7) 0.0003(6) 0.0041(7)
C18 0.0218(8) 0.0350(10) 0.0280(9) -0.0077(8) -0.0048(7) 0.0027(7)
O1 0.0182(5) 0.0166(5) 0.0113(5) 0.0018(4) 0.0012(4) -0.0030(4)
O2 0.0201(6) 0.0209(6) 0.0204(6) 0.0043(5) 0.0016(5) -0.0032(5)
O3 0.0279(6) 0.0176(6) 0.0190(6) -0.0023(5) -0.0022(5) 0.0002(5)
O4 0.0255(6) 0.0174(6) 0.0211(6) -0.0002(5) 0.0004(5) 0.0032(5)
O5 0.0257(6) 0.0273(6) 0.0194(6) -0.0016(5) -0.0044(5) -0.0036(5)
O6 0.0269(6) 0.0189(6) 0.0154(6) 0.0034(5) 0.0022(5) -0.0032(5)
O7 0.0156(5) 0.0206(6) 0.0186(6) 0.0010(5) -0.0009(5) 0.0002(5)
O8 0.0242(6) 0.0348(7) 0.0261(6) 0.0078(6) -0.0022(6) 0.0065(6)

loop_
_atom_type_symbol
_atom_type_description
_atom_type_scat_dispersion_real
_atom_type_scat_dispersion_imag
_atom_type_scat_source
C C 0.0181 0.0091 'International Tables Vol C Tables 4.2.6.8 and 6.1.1.4'
H H 0.0000 0.0000 'International Tables Vol C Tables 4.2.6.8 and 6.1.1.4'
O O 0.0492 0.0322 'International Tables Vol C Tables 4.2.6.8 and 6.1.1.4'

loop_
_geom_angle_atom_site_label_1
_geom_angle_atom_site_label_2
_geom_angle_atom_site_label_3
_geom_angle
C2 C1 H1A 109.5
C2 C1 H1B 109.5
H1A C1 H1B 109.5
C2 C1 H1C 109.5
H1A C1 H1C 109.5
H1B C1 H1C 109.5
C1 C2 C3 114.89(15)
C1 C2 C8 116.17(15)
C3 C2 C8 103.11(13)
C1 C2 H2 107.4
C3 C2 H2 107.4
C8 C2 H2 107.4
C4 C3 C2 103.79(13)
C4 C3 H3A 111.0
C2 C3 H3A 111.0
C4 C3 H3B 111.0
C2 C3 H3B 111.0
H3A C3 H3B 109.0
C5 C4 C3 103.63(13)
C5 C4 H4A 111.0
C3 C4 H4A 111.0
C5 C4 H4B 111.0
C3 C4 H4B 111.0
H4A C4 H4B 109.0
O1 C5 C4 107.87(12)
O1 C5 C8 106.68(12)
C4 C5 C8 105.62(13)
O1 C5 C14 110.77(12)
C4 C5 C14 117.81(13)
C8 C5 C14 107.45(12)
O2 C6 O1 123.72(15)
O2 C6 C7 127.38(15)
O1 C6 C7 108.89(13)
O3 C7 C8 129.85(15)
O3 C7 C6 122.98(15)
C8 C7 C6 107.16(13)
C9 C8 C7 115.22(13)
C9 C8 C5 103.15(12)
C7 C8 C5 103.55(13)
C9 C8 C2 113.65(13)
C7 C8 C2 113.44(13)
C5 C8 C2 106.24(13)
C10 C9 C8 112.51(14)
C10 C9 H9 123.7
C8 C9 H9 123.7
C9 C10 C11 124.29(14)
C9 C10 C14 112.77(14)
C11 C10 C14 122.90(14)
O4 C11 C10 124.37(15)
O4 C11 C12 117.77(15)
C10 C11 C12 117.86(14)
O5 C12 O6 126.00(15)
O5 C12 C11 123.82(15)
O6 C12 C11 110.09(13)
O6 C13 H13A 109.5
O6 C13 H13B 109.5
H13A C13 H13B 109.5
O6 C13 H13C 109.5
H13A C13 H13C 109.5
H13B C13 H13C 109.5
C10 C14 C16 107.77(13)
C10 C14 C15 116.30(14)
C16 C14 C15 106.50(14)
C10 C14 C5 100.57(12)
C16 C14 C5 112.93(13)
C15 C14 C5 112.83(13)
C14 C15 H15A 109.5
C14 C15 H15B 109.5
H15A C15 H15B 109.5
C14 C15 H15C 109.5
H15A C15 H15C 109.5
H15B C15 H15C 109.5
O7 C16 C14 111.38(13)
O7 C16 H16A 109.4
C14 C16 H16A 109.4
O7 C16 H16B 109.4
C14 C16 H16B 109.4
H16A C16 H16B 108.0
O8 C17 O7 123.28(17)
O8 C17 C18 126.03(17)
O7 C17 C18 110.69(16)
C17 C18 H18A 109.5
C17 C18 H18B 109.5
H18A C18 H18B 109.5
C17 C18 H18C 109.5
H18A C18 H18C 109.5
H18B C18 H18C 109.5
C6 O1 C5 111.73(11)
C12 O6 C13 116.20(14)
C17 O7 C16 118.39(14)

loop_
_geom_bond_atom_site_label_1
_geom_bond_atom_site_label_2
_geom_bond_distance
C1 C2 1.523(3)
C1 H1A 0.9800
C1 H1B 0.9800
C1 H1C 0.9800
C2 C3 1.537(2)
C2 C8 1.575(2)
C2 H2 1.0000
C3 C4 1.529(2)
C3 H3A 0.9900
C3 H3B 0.9900
C4 C5 1.525(2)
C4 H4A 0.9900
C4 H4B 0.9900
C5 O1 1.4725(18)
C5 C8 1.551(2)
C5 C14 1.560(2)
C6 O2 1.200(2)
C6 O1 1.347(2)
C6 C7 1.540(2)
C7 O3 1.207(2)
C7 C8 1.506(2)
C8 C9 1.495(2)
C9 C10 1.336(2)
C9 H9 0.9500
C10 C11 1.469(2)
C10 C14 1.532(2)
C11 O4 1.217(2)
C11 C12 1.536(2)
C12 O5 1.203(2)
C12 O6 1.329(2)
C13 O6 1.453(2)
C13 H13A 0.9800
C13 H13B 0.9800
C13 H13C 0.9800
C14 C16 1.533(2)
C14 C15 1.541(2)
C15 H15A 0.9800
C15 H15B 0.9800
C15 H15C 0.9800
C16 O7 1.449(2)
C16 H16A 0.9900
C16 H16B 0.9900
C17 O8 1.208(2)
C17 O7 1.359(2)
C17 C18 1.497(3)
C18 H18A 0.9800
C18 H18B 0.9800
C18 H18C 0.9800
